data_2211987
loop_
_publ_author_name
'Fang-Fang Jian'
'Huan-Qing Yu'
'Yuan-Biao Qiao'
'Tong-Ling Liang'
'Pu-Su Zhao'

_publ_section_title
;
 2-(2,4-Dichlorophenyl)-1<i>H</i>-benzimidazole
;
_journal_coeditor_code YM2021
_journal_issue 1
_journal_name_full 'Acta Crystallographica Section E'
_journal_page_first o321
_journal_page_last o322
_journal_paper_doi 10.1107/S1600536806053384
_journal_volume 63
_journal_year 2007
_chemical_formula_iupac 'C13 H8 Cl2 N2'
_chemical_formula_moiety 'C13 H8 Cl2 N2'
_chemical_formula_sum 'C13 H8 Cl2 N2'
_chemical_formula_weight 263.11
_chemical_name_systematic
;
2-(2,4-Dichlorophenyl)-1H-benzimidazole
;
_space_group_IT_number 61
_symmetry_cell_setting orthorhombic
_symmetry_space_group_name_Hall '-P 2ac 2ab'
_symmetry_space_group_name_H-M 'P b c a'
_atom_sites_solution_hydrogens geom
_atom_sites_solution_primary direct
_atom_sites_solution_secondary difmap
_cell_angle_alpha 90.00
_cell_angle_beta 90.00
_cell_angle_gamma 90.00
_cell_formula_units_Z 8
_cell_length_a 8.5630(17)
_cell_length_b 9.910(2)
_cell_length_c 28.694(6)
_cell_measurement_reflns_used 25
_cell_measurement_temperature 295(2)
_cell_measurement_theta_max 14
_cell_measurement_theta_min 4
_cell_volume 2435.0(9)
_computing_cell_refinement 'CAD-4 Software'
_computing_data_collection 'CAD-4 Software (Enraf--Nonius, 1989)'
_computing_data_reduction 'NRCVAX (Gabe <i>et al.</i>,  1989)'
_computing_molecular_graphics 'SHELXTL/PC (Sheldrick, 1990)'
_computing_publication_material 'WinGX (Farrugia, 1999)'
_computing_structure_refinement 'SHELXL97 (Sheldrick, 1997)'
_computing_structure_solution 'SHELXS97 (Sheldrick, 1997)'
_diffrn_ambient_temperature 295(2)
_diffrn_measured_fraction_theta_full 0.982
_diffrn_measured_fraction_theta_max 0.982
_diffrn_measurement_device_type 'Bruker P4'
_diffrn_measurement_method \w
_diffrn_radiation_monochromator graphite
_diffrn_radiation_source 'fine-focus sealed tube'
_diffrn_radiation_type MoK\a
_diffrn_radiation_wavelength 0.71073
_diffrn_reflns_av_R_equivalents 0.0000
_diffrn_reflns_av_sigmaI/netI 0.0616
_diffrn_reflns_limit_h_max 10
_diffrn_reflns_limit_h_min -10
_diffrn_reflns_limit_k_max 12
_diffrn_reflns_limit_k_min -12
_diffrn_reflns_limit_l_max 36
_diffrn_reflns_limit_l_min -36
_diffrn_reflns_number 2602
_diffrn_reflns_theta_full 26.95
_diffrn_reflns_theta_max 26.95
_diffrn_reflns_theta_min 1.42
_diffrn_standards_decay_% 0
_diffrn_standards_interval_count 100
_diffrn_standards_number 3
_exptl_absorpt_coefficient_mu 0.509
_exptl_absorpt_correction_type none
_exptl_crystal_colour yellow
_exptl_crystal_density_diffrn 1.435
_exptl_crystal_density_method 'not measured'
_exptl_crystal_description block
_exptl_crystal_F_000 1072
_exptl_crystal_size_max 0.30
_exptl_crystal_size_mid 0.20
_exptl_crystal_size_min 0.15
_refine_diff_density_max 0.277
_refine_diff_density_min -0.346
_refine_ls_extinction_coef 0.0018(7)
_refine_ls_extinction_expression Fc^*^=kFc[1+0.001xFc^2^\l^3^/sin(2\q)]^-1/4^
_refine_ls_extinction_method SHELXL97
_refine_ls_goodness_of_fit_ref 1.014
_refine_ls_hydrogen_treatment constr
_refine_ls_matrix_type full
_refine_ls_number_parameters 155
_refine_ls_number_reflns 2602
_refine_ls_number_restraints 0
_refine_ls_restrained_S_all 1.014
_refine_ls_R_factor_all 0.1346
_refine_ls_R_factor_gt 0.0501
_refine_ls_shift/su_max 0.000
_refine_ls_shift/su_mean 0.000
_refine_ls_structure_factor_coef Fsqd
_refine_ls_weighting_details 'calc w=1/[\s^2^(Fo^2^)+(0.0711P)^2^+0.589P] where P=(Fo^2^+2Fc^2^)/3'
_refine_ls_weighting_scheme calc
_refine_ls_wR_factor_gt 0.1243
_refine_ls_wR_factor_ref 0.1563
_reflns_number_gt 1316
_reflns_number_total 2602
_reflns_threshold_expression I>2\s(I)
_cod_data_source_file ym2021.cif
_cod_data_source_block I
_cod_database_code 2211987
_cod_database_fobs_code 2211987

loop_
_symmetry_equiv_pos_as_xyz
x,y,z
1/2-x,-y,1/2+z
1/2+x,1/2-y,-z
-x,1/2+y,1/2-z
-x,-y,-z
1/2+x,y,1/2-z
1/2-x,1/2+y,z
x,1/2-y,1/2+z

loop_
_atom_site_type_symbol
_atom_site_label
_atom_site_fract_x
_atom_site_fract_y
_atom_site_fract_z
_atom_site_U_iso_or_equiv
_atom_site_adp_type
_atom_site_calc_flag
_atom_site_refinement_flags
_atom_site_occupancy
Cl Cl1 0.21343(11) 0.07444(12) 0.05040(3) 0.0723(4) Uani d . 1
Cl Cl2 -0.39874(13) 0.18750(17) 0.04715(5) 0.1087(6) Uani d . 1
N N1 0.3227(3) 0.1713(2) 0.14976(9) 0.0389(6) Uani d . 1
H H1A 0.3131 0.0871 0.1430 0.047 Uiso calc R 1
N N2 0.2710(3) 0.3937(2) 0.15192(9) 0.0406(6) Uani d . 1
C C1 0.5670(4) 0.1752(3) 0.19938(11) 0.0468(8) Uani d . 1
H H1B 0.5886 0.0833 0.1986 0.056 Uiso calc R 1
C C2 0.6596(4) 0.2634(3) 0.22402(12) 0.0531(9) Uani d . 1
H H2B 0.7449 0.2302 0.2405 0.064 Uiso calc R 1
C C3 0.6279(4) 0.4038(3) 0.22489(12) 0.0508(9) Uani d . 1
H H3A 0.6932 0.4608 0.2418 0.061 Uiso calc R 1
C C4 0.5033(4) 0.4571(3) 0.20141(11) 0.0459(8) Uani d . 1
H H4A 0.4835 0.5494 0.2020 0.055 Uiso calc R 1
C C5 0.4061(3) 0.3692(3) 0.17650(11) 0.0354(7) Uani d . 1
C C6 0.4401(3) 0.2289(3) 0.17576(10) 0.0361(7) Uani d . 1
C C7 0.2248(3) 0.2727(3) 0.13667(10) 0.0357(7) Uani d . 1
C C8 0.0770(4) 0.2514(3) 0.11164(11) 0.0416(8) Uani d . 1
C C9 -0.0532(4) 0.3232(3) 0.12684(14) 0.0587(10) Uani d . 1
H H9A -0.0417 0.3841 0.1513 0.070 Uiso calc R 1
C C10 -0.1982(4) 0.3072(4) 0.10696(16) 0.0688(12) Uani d . 1
H H10A -0.2835 0.3564 0.1176 0.083 Uiso calc R 1
C C11 -0.2139(4) 0.2165(5) 0.07099(14) 0.0661(11) Uani d . 1
C C12 -0.0891(4) 0.1436(4) 0.05448(13) 0.0642(11) Uani d . 1
H H12A -0.1023 0.0825 0.0302 0.077 Uiso calc R 1
C C13 0.0560(4) 0.1620(3) 0.07434(12) 0.0497(9) Uani d . 1

loop_
_atom_site_aniso_label
_atom_site_aniso_U_11
_atom_site_aniso_U_22
_atom_site_aniso_U_33
_atom_site_aniso_U_12
_atom_site_aniso_U_13
_atom_site_aniso_U_23
Cl1 0.0582(6) 0.0942(8) 0.0646(6) 0.0107(6) -0.0073(5) -0.0348(6)
Cl2 0.0455(6) 0.1759(15) 0.1047(10) -0.0213(8) -0.0216(6) 0.0118(10)
N1 0.0442(15) 0.0208(12) 0.0518(16) -0.0025(11) -0.0044(12) -0.0026(12)
N2 0.0420(15) 0.0249(13) 0.0549(16) -0.0001(11) -0.0030(13) -0.0054(12)
C1 0.054(2) 0.0302(16) 0.057(2) 0.0012(16) -0.0123(17) 0.0023(15)
C2 0.052(2) 0.048(2) 0.060(2) -0.0006(17) -0.0177(18) 0.0051(17)
C3 0.056(2) 0.041(2) 0.056(2) -0.0145(17) -0.0072(18) -0.0056(16)
C4 0.0504(19) 0.0283(16) 0.059(2) -0.0062(15) -0.0047(17) -0.0057(15)
C5 0.0409(17) 0.0237(14) 0.0414(17) -0.0007(13) 0.0010(14) 0.0004(13)
C6 0.0418(17) 0.0262(15) 0.0402(17) -0.0036(13) -0.0009(14) -0.0006(13)
C7 0.0388(17) 0.0252(15) 0.0431(17) -0.0004(14) 0.0017(14) -0.0018(13)
C8 0.0398(18) 0.0353(17) 0.0497(19) -0.0024(15) 0.0002(15) 0.0036(15)
C9 0.049(2) 0.049(2) 0.079(3) 0.0028(18) -0.003(2) -0.010(2)
C10 0.042(2) 0.080(3) 0.085(3) 0.009(2) 0.002(2) 0.001(2)
C11 0.040(2) 0.093(3) 0.065(2) -0.013(2) -0.0071(18) 0.015(2)
C12 0.051(2) 0.087(3) 0.054(2) -0.017(2) -0.0064(19) -0.016(2)
C13 0.049(2) 0.052(2) 0.048(2) -0.0017(17) 0.0011(16) -0.0015(17)

loop_
_atom_type_symbol
_atom_type_description
_atom_type_scat_dispersion_real
_atom_type_scat_dispersion_imag
_atom_type_scat_source
C C 0.0033 0.0016 'International Tables Vol C Tables 4.2.6.8 and 6.1.1.4'
H H 0.0000 0.0000 'International Tables Vol C Tables 4.2.6.8 and 6.1.1.4'
N N 0.0061 0.0033 'International Tables Vol C Tables 4.2.6.8 and 6.1.1.4'
Cl Cl 0.1484 0.1585 'International Tables Vol C Tables 4.2.6.8 and 6.1.1.4'

loop_
_geom_angle_atom_site_label_1
_geom_angle_atom_site_label_2
_geom_angle_atom_site_label_3
_geom_angle
C7 N1 C6 107.1(2)
C7 N2 C5 105.0(2)
C2 C1 C6 117.4(3)
C1 C2 C3 121.5(3)
C4 C3 C2 121.3(3)
C3 C4 C5 118.3(3)
N2 C5 C4 130.6(3)
N2 C5 C6 109.7(2)
C4 C5 C6 119.7(3)
N1 C6 C1 132.7(3)
N1 C6 C5 105.3(3)
C1 C6 C5 121.9(3)
N2 C7 N1 112.9(3)
N2 C7 C8 122.9(3)
N1 C7 C8 124.0(3)
C9 C8 C13 117.4(3)
C9 C8 C7 117.6(3)
C13 C8 C7 125.0(3)
C10 C9 C8 122.3(4)
C11 C10 C9 118.4(4)
C12 C11 C10 121.7(3)
C12 C11 Cl2 118.9(3)
C10 C11 Cl2 119.3(3)
C11 C12 C13 119.3(4)
C12 C13 C8 121.0(3)
C12 C13 Cl1 117.9(3)
C8 C13 Cl1 121.1(3)
C6 N1 H1A 126.47
C7 N1 H1A 126.47
C2 C1 H1B 121.33
C6 C1 H1B 121.32
C1 C2 H2B 119.26
C3 C2 H2B 119.26
C2 C3 H3A 119.35
C4 C3 H3A 119.35
C3 C4 H4A 120.84
C5 C4 H4A 120.84
C8 C9 H9A 118.87
C10 C9 H9A 118.87
C9 C10 H10A 120.82
C11 C10 H10A 120.82
C11 C12 H12A 120.37
C13 C12 H12A 120.37

loop_
_geom_bond_atom_site_label_1
_geom_bond_atom_site_label_2
_geom_bond_distance
Cl1 C13 1.744(4)
Cl2 C11 1.748(4)
N1 C7 1.362(4)
N1 C6 1.376(4)
N1 H1A 0.8600
N2 C7 1.337(4)
N2 C5 1.376(4)
C1 C2 1.376(4)
C1 C6 1.387(4)
C1 H1B 0.9300
C2 C3 1.418(5)
C2 H2B 0.9300
C3 C4 1.369(4)
C3 H3A 0.9300
C4 C5 1.401(4)
C4 H4A 0.9300
C5 C6 1.421(4)
C7 C8 1.470(4)
C8 C9 1.392(5)
C8 C13 1.401(5)
C9 C10 1.376(5)
C9 H9A 0.9300
C10 C11 1.375(6)
C10 H10A 0.9300
C11 C12 1.375(5)
C12 C13 1.379(5)
C12 H12A 0.9300

loop_
_geom_hbond_atom_site_label_D
_geom_hbond_atom_site_label_H
_geom_hbond_atom_site_label_A
_geom_hbond_site_symmetry_A
_geom_hbond_distance_DH
_geom_hbond_distance_HA
_geom_hbond_distance_DA
_geom_hbond_angle_DHA
_geom_hbond_publ_flag
N1 H1A N2 7_545 0.86 2.06 2.866(2) 155 yes
N1 H1A Cl1 . 0.86 2.79 3.150(3) 106 ?

loop_
_cod_related_entry_id
_cod_related_entry_database
_cod_related_entry_code
1 ChemSpider 245466
